data_2227764
loop_
_publ_author_name
'Bartholom\"a, Mark'
'Cheung, Hoi'
'Zubieta, Jon'

_publ_section_title
;
 [\m-<i>N</i>,<i>N</i>,<i>N</i>',<i>N</i>'-Tetrakis(2-pyridylmethyl)butane-1,4-diamine]bis[dibromidocopper(II)]
;
_journal_coeditor_code LH5106
_journal_issue 10
_journal_name_full 'Acta Crystallographica Section E'
_journal_page_first m1198
_journal_paper_doi 10.1107/S1600536810034537
_journal_volume 66
_journal_year 2010
_chemical_formula_iupac '[Cu2 Br4 (C28 H32 N6)]'
_chemical_formula_moiety 'C28 H32 Br4 Cu2 N6'
_chemical_formula_sum 'C28 H32 Br4 Cu2 N6'
_chemical_formula_weight 899.32
_chemical_name_systematic
;[\m-<i>N</i>,<i>N</i>,<i>N</i>',<i>N</i>'-Tetrakis(2-pyridylmethyl)butane-
1,4-diamine]bis[dibromidocopper(II)]
;
_space_group_IT_number 14
_symmetry_cell_setting monoclinic
_symmetry_space_group_name_Hall '-P 2yn'
_symmetry_space_group_name_H-M 'P 1 21/n 1'
_atom_sites_solution_hydrogens geom
_atom_sites_solution_primary direct
_atom_sites_solution_secondary difmap
_audit_creation_method SHELXL-97
_cell_angle_alpha 90.00
_cell_angle_beta 98.588(2)
_cell_angle_gamma 90.00
_cell_formula_units_Z 2
_cell_length_a 8.8613(6)
_cell_length_b 14.2490(10)
_cell_length_c 11.9488(9)
_cell_measurement_reflns_used 2666
_cell_measurement_temperature 90(2)
_cell_measurement_theta_max 27.15
_cell_measurement_theta_min 2.68
_cell_volume 1491.80(18)
_computing_cell_refinement 'SAINT (Bruker, 1998)'
_computing_data_collection 'SMART (Bruker, 1998)'
_computing_data_reduction 'SAINT (Bruker, 1998)'
_computing_molecular_graphics 'DIAMOND (Brandenburg & Putz, 1999)'
_computing_publication_material 'SHELXTL (Sheldrick, 2008)'
_computing_structure_refinement 'SHELXL97 (Sheldrick, 2008)'
_computing_structure_solution 'SHELXS97 (Sheldrick, 2008)'
_diffrn_ambient_temperature 90(2)
_diffrn_detector_area_resol_mean 512
_diffrn_measured_fraction_theta_full 1.000
_diffrn_measured_fraction_theta_max 1.000
_diffrn_measurement_device_type 'Bruker APEX CCD'
_diffrn_measurement_method '\f and \w scans'
_diffrn_radiation_monochromator graphite
_diffrn_radiation_source 'fine-focus sealed tube'
_diffrn_radiation_type MoK\a
_diffrn_radiation_wavelength 0.71073
_diffrn_reflns_av_R_equivalents 0.0516
_diffrn_reflns_av_sigmaI/netI 0.0487
_diffrn_reflns_limit_h_max 11
_diffrn_reflns_limit_h_min -10
_diffrn_reflns_limit_k_max 18
_diffrn_reflns_limit_k_min -18
_diffrn_reflns_limit_l_max 15
_diffrn_reflns_limit_l_min -15
_diffrn_reflns_number 14513
_diffrn_reflns_theta_full 28.05
_diffrn_reflns_theta_max 28.05
_diffrn_reflns_theta_min 2.24
_diffrn_standards_decay_% 0.001
_exptl_absorpt_coefficient_mu 6.813
_exptl_absorpt_correction_T_max 0.6117
_exptl_absorpt_correction_T_min 0.3735
_exptl_absorpt_correction_type multi-scan
_exptl_absorpt_process_details '(SADABS; Bruker, 1998)'
_exptl_crystal_colour green
_exptl_crystal_density_diffrn 2.002
_exptl_crystal_density_method 'not measured'
_exptl_crystal_description plates
_exptl_crystal_F_000 880
_exptl_crystal_size_max 0.18
_exptl_crystal_size_mid 0.12
_exptl_crystal_size_min 0.08
_refine_diff_density_max 1.377
_refine_diff_density_min -0.852
_refine_ls_extinction_method none
_refine_ls_goodness_of_fit_ref 1.375
_refine_ls_hydrogen_treatment constr
_refine_ls_matrix_type full
_refine_ls_number_parameters 181
_refine_ls_number_reflns 3623
_refine_ls_number_restraints 0
_refine_ls_restrained_S_all 1.375
_refine_ls_R_factor_all 0.0843
_refine_ls_R_factor_gt 0.0736
_refine_ls_shift/su_max 0.001
_refine_ls_shift/su_mean 0.000
_refine_ls_structure_factor_coef Fsqd
_refine_ls_weighting_details 'calc w=1/[\s^2^(Fo^2^)+(0.0420P)^2^+10.8322P] where P=(Fo^2^+2Fc^2^)/3'
_refine_ls_weighting_scheme calc
_refine_ls_wR_factor_gt 0.1440
_refine_ls_wR_factor_ref 0.1474
_reflns_number_gt 3171
_reflns_number_total 3623
_reflns_threshold_expression I>2\s(I)
_cod_data_source_file lh5106.cif
_cod_data_source_block I
_cod_original_sg_symbol_H-M 'P 21/n'
_cod_database_code 2227764
_cod_database_fobs_code 2227764

loop_
_symmetry_equiv_pos_as_xyz
'x, y, z'
'-x+1/2, y+1/2, -z+1/2'
'-x, -y, -z'
'x-1/2, -y-1/2, z-1/2'

loop_
_atom_site_type_symbol
_atom_site_label
_atom_site_fract_x
_atom_site_fract_y
_atom_site_fract_z
_atom_site_U_iso_or_equiv
_atom_site_adp_type
_atom_site_calc_flag
_atom_site_refinement_flags
_atom_site_occupancy
_atom_site_disorder_assembly
_atom_site_disorder_group
Cu Cu1 0.35669(10) 0.75522(6) 0.35899(7) 0.0111(2) Uani d . 1 . .
Br Br1 0.21437(9) 0.82045(5) 0.15805(6) 0.01711(19) Uani d . 1 . .
Br Br2 0.29274(9) 0.87831(5) 0.48204(6) 0.01847(19) Uani d . 1 . .
N N1 0.4360(6) 0.6374(4) 0.2878(5) 0.0087(11) Uani d . 1 . .
N N2 0.1789(7) 0.6693(4) 0.3702(5) 0.0101(11) Uani d . 1 . .
N N3 0.5695(6) 0.8000(4) 0.3456(5) 0.0099(11) Uani d . 1 . .
C C1 0.2983(8) 0.5899(5) 0.2279(6) 0.0138(14) Uani d . 1 . .
H H1A 0.3214 0.5230 0.2157 0.017 Uiso calc R 1 . .
H H1B 0.2676 0.6195 0.1530 0.017 Uiso calc R 1 . .
C C2 0.1707(8) 0.5972(5) 0.2964(6) 0.0118(13) Uani d . 1 . .
C C3 0.0522(8) 0.5333(5) 0.2869(6) 0.0161(15) Uani d . 1 . .
H H3 0.0470 0.4837 0.2334 0.019 Uiso calc R 1 . .
C C4 -0.0587(9) 0.5423(5) 0.3564(7) 0.0208(16) Uani d . 1 . .
H H4 -0.1415 0.4994 0.3507 0.025 Uiso calc R 1 . .
C C5 -0.0474(9) 0.6153(6) 0.4350(7) 0.0214(16) Uani d . 1 . .
H H5 -0.1201 0.6219 0.4854 0.026 Uiso calc R 1 . .
C C6 0.0718(8) 0.6775(5) 0.4377(6) 0.0159(14) Uani d . 1 . .
H H6 0.0784 0.7284 0.4896 0.019 Uiso calc R 1 . .
C C7 0.5359(8) 0.6749(5) 0.2094(6) 0.0136(14) Uani d . 1 . .
H H7A 0.4729 0.7002 0.1406 0.016 Uiso calc R 1 . .
H H7B 0.6010 0.6242 0.1863 0.016 Uiso calc R 1 . .
C C8 0.6340(8) 0.7514(5) 0.2682(6) 0.0132(14) Uani d . 1 . .
C C9 0.7788(9) 0.7733(5) 0.2435(6) 0.0169(15) Uani d . 1 . .
H H9 0.8206 0.7398 0.1866 0.020 Uiso calc R 1 . .
C C10 0.8606(8) 0.8445(5) 0.3033(6) 0.0167(15) Uani d . 1 . .
H H10 0.9603 0.8600 0.2890 0.020 Uiso calc R 1 . .
C C11 0.7950(9) 0.8930(5) 0.3845(6) 0.0186(15) Uani d . 1 . .
H H11 0.8492 0.9421 0.4267 0.022 Uiso calc R 1 . .
C C12 0.6489(9) 0.8689(5) 0.4032(6) 0.0147(14) Uani d . 1 . .
H H12 0.6041 0.9024 0.4587 0.018 Uiso calc R 1 . .
C C13 0.5282(8) 0.5732(5) 0.3704(6) 0.0111(13) Uani d . 1 . .
H H13A 0.6209 0.6073 0.4052 0.013 Uiso calc R 1 . .
H H13B 0.5620 0.5193 0.3281 0.013 Uiso calc R 1 . .
C C14 0.4471(7) 0.5353(4) 0.4650(5) 0.0096(13) Uani d . 1 . .
H H14A 0.3506 0.5042 0.4323 0.011 Uiso calc R 1 . .
H H14B 0.4224 0.5875 0.5139 0.011 Uiso calc R 1 . .

loop_
_atom_site_aniso_label
_atom_site_aniso_U_11
_atom_site_aniso_U_22
_atom_site_aniso_U_33
_atom_site_aniso_U_12
_atom_site_aniso_U_13
_atom_site_aniso_U_23
Cu1 0.0124(4) 0.0090(4) 0.0126(4) 0.0003(3) 0.0041(3) -0.0005(3)
Br1 0.0196(4) 0.0162(4) 0.0155(3) 0.0032(3) 0.0024(3) 0.0062(3)
Br2 0.0249(4) 0.0131(3) 0.0198(4) -0.0001(3) 0.0110(3) -0.0037(3)
N1 0.009(3) 0.008(3) 0.011(3) -0.002(2) 0.004(2) 0.000(2)
N2 0.014(3) 0.009(3) 0.008(2) -0.002(2) 0.003(2) 0.003(2)
N3 0.010(3) 0.009(3) 0.011(3) 0.002(2) 0.003(2) 0.004(2)
C1 0.018(4) 0.012(3) 0.012(3) -0.003(3) 0.003(3) -0.006(3)
C2 0.013(3) 0.010(3) 0.011(3) 0.003(3) -0.003(3) 0.005(2)
C3 0.017(4) 0.010(3) 0.018(3) -0.002(3) -0.006(3) -0.002(3)
C4 0.013(4) 0.019(4) 0.032(4) -0.002(3) 0.005(3) 0.005(3)
C5 0.014(4) 0.027(4) 0.025(4) 0.001(3) 0.007(3) 0.009(3)
C6 0.014(4) 0.018(4) 0.015(3) 0.003(3) 0.003(3) 0.001(3)
C7 0.014(4) 0.016(3) 0.013(3) 0.001(3) 0.009(3) -0.004(3)
C8 0.019(4) 0.011(3) 0.010(3) -0.001(3) 0.003(3) 0.005(3)
C9 0.018(4) 0.019(4) 0.016(3) 0.003(3) 0.007(3) 0.005(3)
C10 0.011(3) 0.015(3) 0.024(4) -0.004(3) 0.002(3) 0.009(3)
C11 0.019(4) 0.015(3) 0.020(4) -0.001(3) -0.002(3) 0.001(3)
C12 0.021(4) 0.008(3) 0.016(3) 0.002(3) 0.003(3) 0.007(3)
C13 0.010(3) 0.010(3) 0.015(3) 0.002(3) 0.005(3) 0.004(2)
C14 0.007(3) 0.008(3) 0.013(3) 0.000(2) 0.001(2) 0.005(2)

loop_
_atom_type_symbol
_atom_type_description
_atom_type_scat_dispersion_real
_atom_type_scat_dispersion_imag
_atom_type_scat_source
C C 0.0033 0.0016 'International Tables Vol C Tables 4.2.6.8 and 6.1.1.4'
H H 0.0000 0.0000 'International Tables Vol C Tables 4.2.6.8 and 6.1.1.4'
N N 0.0061 0.0033 'International Tables Vol C Tables 4.2.6.8 and 6.1.1.4'
Cu Cu 0.3201 1.2651 'International Tables Vol C Tables 4.2.6.8 and 6.1.1.4'
Br Br -0.2901 2.4595 'International Tables Vol C Tables 4.2.6.8 and 6.1.1.4'

loop_
_geom_angle_atom_site_label_1
_geom_angle_atom_site_label_2
_geom_angle_atom_site_label_3
_geom_angle_site_symmetry_1
_geom_angle_site_symmetry_3
_geom_angle
_geom_angle_publ_flag
N2 Cu1 N3 . . 161.0(2) ?
N2 Cu1 N1 . . 81.4(2) ?
N3 Cu1 N1 . . 81.0(2) ?
N2 Cu1 Br2 . . 98.29(16) ?
N3 Cu1 Br2 . . 97.22(16) ?
N1 Cu1 Br2 . . 166.96(16) ?
N2 Cu1 Br1 . . 90.12(16) ?
N3 Cu1 Br1 . . 97.95(15) ?
N1 Cu1 Br1 . . 93.22(16) ?
Br2 Cu1 Br1 . . 99.82(4) ?
C7 N1 C1 . . 112.7(5) ?
C7 N1 C13 . . 108.6(5) ?
C1 N1 C13 . . 111.7(5) ?
C7 N1 Cu1 . . 103.9(4) ?
C1 N1 Cu1 . . 105.4(4) ?
C13 N1 Cu1 . . 114.4(4) ?
C6 N2 C2 . . 119.0(6) ?
C6 N2 Cu1 . . 128.2(5) ?
C2 N2 Cu1 . . 112.7(4) ?
C12 N3 C8 . . 119.0(6) ?
C12 N3 Cu1 . . 128.1(5) ?
C8 N3 Cu1 . . 112.9(5) ?
N1 C1 C2 . . 109.8(5) ?
N1 C1 H1A . . 109.7 ?
C2 C1 H1A . . 109.7 ?
N1 C1 H1B . . 109.7 ?
C2 C1 H1B . . 109.7 ?
H1A C1 H1B . . 108.2 ?
N2 C2 C3 . . 121.5(7) ?
N2 C2 C1 . . 116.0(6) ?
C3 C2 C1 . . 122.5(6) ?
C2 C3 C4 . . 119.2(7) ?
C2 C3 H3 . . 120.4 ?
C4 C3 H3 . . 120.4 ?
C3 C4 C5 . . 119.2(7) ?
C3 C4 H4 . . 120.4 ?
C5 C4 H4 . . 120.4 ?
C6 C5 C4 . . 118.3(7) ?
C6 C5 H5 . . 120.8 ?
C4 C5 H5 . . 120.8 ?
N2 C6 C5 . . 122.7(7) ?
N2 C6 H6 . . 118.7 ?
C5 C6 H6 . . 118.7 ?
N1 C7 C8 . . 109.0(5) ?
N1 C7 H7A . . 109.9 ?
C8 C7 H7A . . 109.9 ?
N1 C7 H7B . . 109.9 ?
C8 C7 H7B . . 109.9 ?
H7A C7 H7B . . 108.3 ?
N3 C8 C9 . . 121.9(7) ?
N3 C8 C7 . . 114.7(6) ?
C9 C8 C7 . . 123.4(6) ?
C10 C9 C8 . . 118.9(7) ?
C10 C9 H9 . . 120.6 ?
C8 C9 H9 . . 120.6 ?
C9 C10 C11 . . 119.0(7) ?
C9 C10 H10 . . 120.5 ?
C11 C10 H10 . . 120.5 ?
C10 C11 C12 . . 119.2(7) ?
C10 C11 H11 . . 120.4 ?
C12 C11 H11 . . 120.4 ?
N3 C12 C11 . . 122.0(7) ?
N3 C12 H12 . . 119.0 ?
C11 C12 H12 . . 119.0 ?
N1 C13 C14 . . 115.7(5) ?
N1 C13 H13A . . 108.4 ?
C14 C13 H13A . . 108.4 ?
N1 C13 H13B . . 108.4 ?
C14 C13 H13B . . 108.4 ?
H13A C13 H13B . . 107.4 ?
C13 C14 C14 . 3_666 108.6(7) ?
C13 C14 H14A . . 110.0 ?
C14 C14 H14A 3_666 . 110.0 ?
C13 C14 H14B . . 110.0 ?
C14 C14 H14B 3_666 . 110.0 ?
H14A C14 H14B . . 108.3 ?

loop_
_geom_bond_atom_site_label_1
_geom_bond_atom_site_label_2
_geom_bond_site_symmetry_2
_geom_bond_distance
_geom_bond_publ_flag
Cu1 N2 . 2.015(6) y
Cu1 N3 . 2.019(6) y
Cu1 N1 . 2.053(5) y
Cu1 Br2 . 2.4099(11) y
Cu1 Br1 . 2.7045(11) y
N1 C7 . 1.482(8) ?
N1 C1 . 1.482(9) ?
N1 C13 . 1.495(8) ?
N2 C6 . 1.340(9) ?
N2 C2 . 1.349(9) ?
N3 C12 . 1.337(9) ?
N3 C8 . 1.349(9) ?
C1 C2 . 1.496(10) ?
C1 H1A . 0.9900 ?
C1 H1B . 0.9900 ?
C2 C3 . 1.381(10) ?
C3 C4 . 1.384(11) ?
C3 H3 . 0.9500 ?
C4 C5 . 1.395(12) ?
C4 H4 . 0.9500 ?
C5 C6 . 1.375(11) ?
C5 H5 . 0.9500 ?
C6 H6 . 0.9500 ?
C7 C8 . 1.502(10) ?
C7 H7A . 0.9900 ?
C7 H7B . 0.9900 ?
C8 C9 . 1.394(10) ?
C9 C10 . 1.382(11) ?
C9 H9 . 0.9500 ?
C10 C11 . 1.388(11) ?
C10 H10 . 0.9500 ?
C11 C12 . 1.389(11) ?
C11 H11 . 0.9500 ?
C12 H12 . 0.9500 ?
C13 C14 . 1.526(9) ?
C13 H13A . 0.9900 ?
C13 H13B . 0.9900 ?
C14 C14 3_666 1.536(12) ?
C14 H14A . 0.9900 ?
C14 H14B . 0.9900 ?

loop_
_geom_torsion_atom_site_label_1
_geom_torsion_atom_site_label_2
_geom_torsion_atom_site_label_3
_geom_torsion_atom_site_label_4
_geom_torsion_site_symmetry_1
_geom_torsion_site_symmetry_2
_geom_torsion_site_symmetry_3
_geom_torsion_site_symmetry_4
_geom_torsion
_geom_torsion_publ_flag
N2 Cu1 N1 C7 . . . . 151.6(4) ?
N3 Cu1 N1 C7 . . . . -35.6(4) ?
Br2 Cu1 N1 C7 . . . . -118.9(7) ?
Br1 Cu1 N1 C7 . . . . 62.0(4) ?
N2 Cu1 N1 C1 . . . . 32.9(4) ?
N3 Cu1 N1 C1 . . . . -154.3(4) ?
Br2 Cu1 N1 C1 . . . . 122.4(7) ?
Br1 Cu1 N1 C1 . . . . -56.7(4) ?
N2 Cu1 N1 C13 . . . . -90.2(4) ?
N3 Cu1 N1 C13 . . . . 82.6(4) ?
Br2 Cu1 N1 C13 . . . . -0.7(10) ?
Br1 Cu1 N1 C13 . . . . -179.8(4) ?
N3 Cu1 N2 C6 . . . . 137.8(7) ?
N1 Cu1 N2 C6 . . . . 160.1(6) ?
Br2 Cu1 N2 C6 . . . . -6.7(6) ?
Br1 Cu1 N2 C6 . . . . -106.7(6) ?
N3 Cu1 N2 C2 . . . . -44.0(9) ?
N1 Cu1 N2 C2 . . . . -21.7(4) ?
Br2 Cu1 N2 C2 . . . . 171.5(4) ?
Br1 Cu1 N2 C2 . . . . 71.6(4) ?
N2 Cu1 N3 C12 . . . . -136.2(7) ?
N1 Cu1 N3 C12 . . . . -158.5(6) ?
Br2 Cu1 N3 C12 . . . . 8.4(6) ?
Br1 Cu1 N3 C12 . . . . 109.4(5) ?
N2 Cu1 N3 C8 . . . . 43.4(9) ?
N1 Cu1 N3 C8 . . . . 21.0(4) ?
Br2 Cu1 N3 C8 . . . . -172.0(4) ?
Br1 Cu1 N3 C8 . . . . -71.0(4) ?
C7 N1 C1 C2 . . . . -151.4(6) ?
C13 N1 C1 C2 . . . . 86.1(7) ?
Cu1 N1 C1 C2 . . . . -38.8(6) ?
C6 N2 C2 C3 . . . . 1.8(10) ?
Cu1 N2 C2 C3 . . . . -176.6(5) ?
C6 N2 C2 C1 . . . . -177.1(6) ?
Cu1 N2 C2 C1 . . . . 4.5(7) ?
N1 C1 C2 N2 . . . . 24.0(8) ?
N1 C1 C2 C3 . . . . -154.9(6) ?
N2 C2 C3 C4 . . . . -1.4(10) ?
C1 C2 C3 C4 . . . . 177.4(7) ?
C2 C3 C4 C5 . . . . -0.5(11) ?
C3 C4 C5 C6 . . . . 2.1(11) ?
C2 N2 C6 C5 . . . . -0.2(10) ?
Cu1 N2 C6 C5 . . . . 178.0(5) ?
C4 C5 C6 N2 . . . . -1.7(11) ?
C1 N1 C7 C8 . . . . 158.0(6) ?
C13 N1 C7 C8 . . . . -77.8(7) ?
Cu1 N1 C7 C8 . . . . 44.4(6) ?
C12 N3 C8 C9 . . . . -2.4(10) ?
Cu1 N3 C8 C9 . . . . 177.9(5) ?
C12 N3 C8 C7 . . . . 179.3(6) ?
Cu1 N3 C8 C7 . . . . -0.3(7) ?
N1 C7 C8 N3 . . . . -30.7(8) ?
N1 C7 C8 C9 . . . . 151.1(6) ?
N3 C8 C9 C10 . . . . 2.5(10) ?
C7 C8 C9 C10 . . . . -179.4(7) ?
C8 C9 C10 C11 . . . . -1.1(10) ?
C9 C10 C11 C12 . . . . -0.2(10) ?
C8 N3 C12 C11 . . . . 1.1(10) ?
Cu1 N3 C12 C11 . . . . -179.4(5) ?
C10 C11 C12 N3 . . . . 0.2(10) ?
C7 N1 C13 C14 . . . . 174.3(6) ?
C1 N1 C13 C14 . . . . -60.8(7) ?
Cu1 N1 C13 C14 . . . . 58.8(7) ?
N1 C13 C14 C14 . . . 3_666 175.1(6) ?
